data_2103303
loop_
_publ_author_name
'Yufit, D. S.'
'Kozhushkov, S. I.'
'Howard, J. A. K.'
'de Meijere, A.'

_publ_section_title
;
 Crystal structure of 5-oxatricyclo[5.1.0.0^1,3^]octane-4-one: two
 polymorphs in one crystal
;
_journal_issue 4
_journal_name_full 'Acta Crystallographica Section B'
_journal_page_first 673
_journal_page_last 676
_journal_paper_doi 10.1107/S010876810200887X
_journal_volume 58
_journal_year 2002
_chemical_formula_sum 'C7 H8 O2'
_chemical_formula_weight 124.13
_chemical_melting_point 42.5(5)
_chemical_name_systematic
;
5-oxatricyclo[5.1.0.0^1,3^]octane-4-one
;
_space_group_IT_number 14
_symmetry_cell_setting monoclinic
_symmetry_space_group_name_Hall '-P 2ybc'
_symmetry_space_group_name_H-M 'P 1 21/c 1'
_atom_sites_solution_hydrogens geom
_atom_sites_solution_primary direct
_atom_sites_solution_secondary difmap
_cell_angle_alpha 90.00
_cell_angle_beta 108.61(2)
_cell_angle_gamma 90.00
_cell_formula_units_Z 4
_cell_length_a 9.9533(8)
_cell_length_b 8.1831(7)
_cell_length_c 7.8129(6)
_cell_measurement_reflns_used 3630
_cell_measurement_temperature 110.0(2)
_cell_measurement_theta_max 30.1
_cell_measurement_theta_min 2.61
_cell_volume 603.08(11)
_computing_cell_refinement 'Bruker SAINT'
_computing_data_collection 'Bruker SMART'
_computing_data_reduction 'Bruker SHELXTL'
_computing_molecular_graphics 'Bruker SHELXTL'
_computing_publication_material 'Bruker SHELXTL'
_computing_structure_refinement 'SHELXL-97 (Sheldrick, 1997)'
_computing_structure_solution 'SHELXS-97 (Sheldrick, 1990)'
_diffrn_ambient_temperature 110(2)
_diffrn_detector_area_resol_mean 8
_diffrn_measured_fraction_theta_full 0.710
_diffrn_measured_fraction_theta_max 0.710
_diffrn_measurement_device_type 'Bruker SMART CCD 1K'
_diffrn_measurement_method \w-scan
_diffrn_radiation_monochromator graphite
_diffrn_radiation_source 'fine-focus sealed tube'
_diffrn_radiation_type MoK\a
_diffrn_radiation_wavelength 0.71073
_diffrn_reflns_av_R_equivalents 0.0426
_diffrn_reflns_av_sigmaI/netI 0.0301
_diffrn_reflns_limit_h_max 13
_diffrn_reflns_limit_h_min -13
_diffrn_reflns_limit_k_max 11
_diffrn_reflns_limit_k_min -11
_diffrn_reflns_limit_l_max 10
_diffrn_reflns_limit_l_min -10
_diffrn_reflns_number 4733
_diffrn_reflns_theta_full 30.19
_diffrn_reflns_theta_max 30.18
_diffrn_reflns_theta_min 2.16
_diffrn_standards_decay_% 0
_exptl_absorpt_coefficient_mu 0.100
_exptl_absorpt_correction_T_max 0.9842
_exptl_absorpt_correction_T_min 0.9537
_exptl_absorpt_correction_type none
_exptl_crystal_colour colourless
_exptl_crystal_density_diffrn 1.367
_exptl_crystal_density_method 'not measured'
_exptl_crystal_description plate
_exptl_crystal_F_000 264
_exptl_crystal_size_max 0.48
_exptl_crystal_size_mid 0.34
_exptl_crystal_size_min 0.16
_refine_diff_density_max 0.327
_refine_diff_density_min -0.179
_refine_ls_extinction_method none
_refine_ls_goodness_of_fit_ref 1.601
_refine_ls_hydrogen_treatment refall
_refine_ls_matrix_type full
_refine_ls_number_parameters 114
_refine_ls_number_reflns 1264
_refine_ls_number_restraints 0
_refine_ls_restrained_S_all 1.601
_refine_ls_R_factor_all 0.0563
_refine_ls_R_factor_gt 0.0467
_refine_ls_shift/su_max 0.000
_refine_ls_shift/su_mean 0.000
_refine_ls_structure_factor_coef Fsqd
_refine_ls_weighting_details 'calc w=1/[\s^2^(Fo^2^)+(0.0500P)^2^+0.0000P] where P=(Fo^2^+2Fc^2^)/3'
_refine_ls_weighting_scheme calc
_refine_ls_wR_factor_gt 0.1215
_refine_ls_wR_factor_ref 0.1263
_reflns_number_gt 1061
_reflns_number_total 1264
_reflns_threshold_expression >2sigma(I)
_cod_data_source_file an0591.cif
_cod_data_source_block b
_cod_depositor_comments
;
The following automatic conversions were performed:

'_chemical_melting_point' value '42-43' was changed to '42.5(5)' -
the average value was taken and precision was estimated.

Automatic conversion script
Id: cif_fix_values 1646 2011-03-28 12:23:43Z adriana 

The following automatic conversions were performed:

'_chemical_melting_point' value '42-43' was changed to '42.5(5)' -
the average value was taken and precision was estimated.

Automatic conversion script
Id: cif_fix_values 1715 2011-07-08 13:25:40Z adriana 
;
_cod_original_cell_volume 603.06(8)
_cod_original_sg_symbol_H-M 'P 2~1~/c'
_cod_database_code 2103303
_cod_database_fobs_code 2103303

loop_
_symmetry_equiv_pos_as_xyz
'x, y, z'
'-x, y+1/2, -z+1/2'
'-x, -y, -z'
'x, -y-1/2, z-1/2'

loop_
_atom_site_label
_atom_site_fract_x
_atom_site_fract_y
_atom_site_fract_z
_atom_site_U_iso_or_equiv
_atom_site_adp_type
_atom_site_calc_flag
_atom_site_occupancy
_atom_site_type_symbol
O1 0.75403(11) 0.60977(13) 0.21444(15) 0.0261(3) Uani d 1 O
O2 0.59845(11) 0.80545(12) 0.19477(15) 0.0243(3) Uani d 1 O
C1 0.65810(15) 1.09741(19) 0.2253(2) 0.0220(3) Uani d 1 C
C2 0.77115(18) 1.1846(2) 0.3804(2) 0.0265(4) Uani d 1 C
C3 0.84934(15) 0.87395(18) 0.31893(19) 0.0195(3) Uani d 1 C
C4 0.90300(17) 0.9773(2) 0.1871(2) 0.0235(3) Uani d 1 C
C5 0.80878(15) 1.04741(18) 0.28113(19) 0.0187(3) Uani d 1 C
C6 0.56940(16) 0.9651(2) 0.2670(2) 0.0245(3) Uani d 1 C
C7 0.73306(15) 0.75293(17) 0.24005(18) 0.0191(3) Uani d 1 C
H1A 0.616(2) 1.159(3) 0.116(3) 0.037(5) Uiso d 1 H
H2A 0.788(2) 1.297(2) 0.350(3) 0.030(5) Uiso d 1 H
H2B 0.770(2) 1.158(2) 0.506(3) 0.030(5) Uiso d 1 H
H3A 0.931(2) 0.835(3) 0.434(3) 0.031(5) Uiso d 1 H
H4A 0.995(3) 0.999(3) 0.221(3) 0.036(6) Uiso d 1 H
H4B 0.868(2) 0.956(2) 0.064(3) 0.030(5) Uiso d 1 H
H6A 0.4684(19) 0.977(2) 0.205(2) 0.018(4) Uiso d 1 H
H6B 0.5890(17) 0.948(2) 0.391(2) 0.013(4) Uiso d 1 H

loop_
_atom_site_aniso_label
_atom_site_aniso_U_11
_atom_site_aniso_U_22
_atom_site_aniso_U_33
_atom_site_aniso_U_12
_atom_site_aniso_U_13
_atom_site_aniso_U_23
O1 0.0237(6) 0.0183(5) 0.0353(6) 0.0004(4) 0.0081(5) -0.0027(4)
O2 0.0163(5) 0.0204(6) 0.0350(6) -0.0003(4) 0.0066(4) -0.0020(4)
C1 0.0194(7) 0.0214(7) 0.0243(7) 0.0025(5) 0.0057(6) -0.0001(5)
C2 0.0269(8) 0.0226(8) 0.0296(8) 0.0003(6) 0.0085(6) -0.0063(6)
C3 0.0166(6) 0.0192(7) 0.0213(7) 0.0002(5) 0.0040(5) -0.0010(5)
C4 0.0196(8) 0.0232(7) 0.0298(8) -0.0032(5) 0.0107(6) -0.0019(6)
C5 0.0164(7) 0.0178(7) 0.0210(6) -0.0017(5) 0.0048(5) -0.0014(5)
C6 0.0183(7) 0.0219(8) 0.0349(8) 0.0028(5) 0.0105(6) -0.0017(6)
C7 0.0162(7) 0.0203(7) 0.0203(6) 0.0005(5) 0.0051(5) 0.0008(5)

loop_
_atom_type_symbol
_atom_type_description
_atom_type_scat_dispersion_real
_atom_type_scat_dispersion_imag
_atom_type_scat_source
C C 0.0033 0.0016 'International Tables Vol C Tables 4.2.6.8 and 6.1.1.4'
H H 0.0000 0.0000 'International Tables Vol C Tables 4.2.6.8 and 6.1.1.4'
O O 0.0106 0.0060 'International Tables Vol C Tables 4.2.6.8 and 6.1.1.4'

loop_
_geom_angle_atom_site_label_1
_geom_angle_atom_site_label_2
_geom_angle_atom_site_label_3
_geom_angle
_geom_angle_publ_flag
C7 O2 C6 118.66(11) yes
C5 C1 C6 110.40(12) yes
C5 C1 C2 58.61(10) yes
C6 C1 C2 119.84(14) yes
C5 C1 H1A 121.3(12) no
C6 C1 H1A 116.8(13) no
C2 C1 H1A 117.1(13) no
C5 C2 C1 58.65(10) yes
C5 C2 H2A 119.7(12) no
C1 C2 H2A 112.5(12) no
C5 C2 H2B 115.6(11) no
C1 C2 H2B 115.6(12) no
H2A C2 H2B 119.6(16) no
C5 C3 C7 115.23(12) yes
C5 C3 C4 58.31(9) yes
C7 C3 C4 118.12(12) yes
C5 C3 H3A 123.3(11) no
C7 C3 H3A 115.9(11) no
C4 C3 H3A 113.4(11) no
C5 C4 C3 58.35(9) yes
C5 C4 H4A 122.2(14) no
C3 C4 H4A 116.8(14) no
C5 C4 H4B 119.8(12) no
C3 C4 H4B 119.0(12) no
H4A C4 H4B 111.2(18) no
C4 C5 C2 149.48(14) yes
C4 C5 C3 63.34(10) yes
C2 C5 C3 136.24(13) yes
C4 C5 C1 134.80(13) yes
C2 C5 C1 62.74(10) yes
C3 C5 C1 120.69(12) yes
O2 C6 C1 110.68(12) yes
O2 C6 H6A 101.2(11) no
C1 C6 H6A 114.1(11) no
O2 C6 H6B 105.1(10) no
C1 C6 H6B 113.0(10) no
H6A C6 H6B 111.8(14) no
O1 C7 O2 118.27(13) yes
O1 C7 C3 123.58(13) yes
O2 C7 C3 118.15(12) yes

loop_
_geom_bond_atom_site_label_1
_geom_bond_atom_site_label_2
_geom_bond_distance
_geom_bond_publ_flag
O1 C7 1.2177(18) yes
O2 C7 1.3425(17) yes
O2 C6 1.4874(18) yes
C1 C5 1.480(2) yes
C1 C6 1.497(2) yes
C1 C2 1.540(2) yes
C1 H1A 0.97(2) no
C2 C5 1.479(2) yes
C2 H2A 0.98(2) no
C2 H2B 1.01(2) no
C3 C5 1.479(2) yes
C3 C7 1.4981(19) yes
C3 C4 1.553(2) yes
C3 H3A 1.05(2) no
C4 C5 1.479(2) yes
C4 H4A 0.89(2) no
C4 H4B 0.93(2) no
C6 H6A 0.971(18) no
C6 H6B 0.936(17) no

loop_
_geom_torsion_atom_site_label_1
_geom_torsion_atom_site_label_2
_geom_torsion_atom_site_label_3
_geom_torsion_atom_site_label_4
_geom_torsion
C6 C1 C2 C5 96.93(15)
C7 C3 C4 C5 103.78(14)
C3 C4 C5 C2 137.7(3)
C3 C4 C5 C1 -107.84(19)
C1 C2 C5 C4 133.4(3)
C1 C2 C5 C3 -106.99(19)
C7 C3 C5 C4 -108.74(14)
C7 C3 C5 C2 100.9(2)
C4 C3 C5 C2 -150.4(2)
C7 C3 C5 C1 19.50(19)
C4 C3 C5 C1 128.24(16)
C6 C1 C5 C4 98.1(2)
C2 C1 C5 C4 -148.7(2)
C6 C1 C5 C2 -113.27(15)
C6 C1 C5 C3 16.45(19)
C2 C1 C5 C3 129.72(16)
C7 O2 C6 C1 53.47(18)
C5 C1 C6 O2 -50.68(17)
C2 C1 C6 O2 -115.38(15)
C6 O2 C7 O1 164.39(13)
C6 O2 C7 C3 -15.77(19)
C5 C3 C7 O1 159.22(14)
C4 C3 C7 O1 93.22(17)
C5 C3 C7 O2 -20.60(18)
C4 C3 C7 O2 -86.61(16)

loop_
_cod_related_entry_id
_cod_related_entry_database
_cod_related_entry_code
1 ChemSpider 21140425
